data_1563399
loop_
_publ_author_name
'Wang, Li-Xia'
'Zhao, Liang'
'Wang, De-Xian'
'Wang, Mei-Xiang'

_publ_section_title
;
 Synthesis and structural characterization of different topological
 coordination polymers based on tunable Cu4Br4&#x2212;mIm secondary
 building units and macrocyclic azacalixaromatics
;
_journal_issue 12
_journal_name_full 'Journal of Solid State Chemistry'
_journal_page_first 3010
_journal_page_last 3016
_journal_paper_doi 10.1016/j.jssc.2010.10.011
_journal_volume 183
_journal_year 2010
_chemical_formula_sum 'C20 H20 Cu4 I4 N12'
_chemical_formula_weight 1190.24
_space_group_IT_number 82
_space_group_name_Hall 'I -4'
_space_group_name_H-M_alt 'I -4'
_symmetry_cell_setting tetragonal
_symmetry_space_group_name_H-M 'I -4'
_atom_sites_solution_hydrogens geom
_atom_sites_solution_primary direct
_atom_sites_solution_secondary difmap
_audit_creation_method SHELXL-97
_cell_angle_alpha 90.00
_cell_angle_beta 90.00
_cell_angle_gamma 90.00
_cell_formula_units_Z 2
_cell_length_a 12.6690(18)
_cell_length_b 12.6690(18)
_cell_length_c 11.982(2)
_cell_measurement_reflns_used 637
_cell_measurement_temperature 173(2)
_cell_measurement_theta_max 27.48
_cell_measurement_theta_min 2.17
_cell_volume 1923.2(5)
_computing_cell_refinement 'CrystalClear (Rigaku Inc., 2008)'
_computing_data_collection 'CrystalClear (Rigaku Inc., 2008)'
_computing_data_reduction 'CrystalClear (Rigaku Inc., 2008)'
_computing_molecular_graphics 'XP in Siemens SHELXTL (Sheldrick, 1994)'
_computing_publication_material 'SHELX97 (Sheldrick, 1997)'
_computing_structure_refinement 'SHELXL-97 (Sheldrick, 1997)'
_computing_structure_solution 'SHELXS-97 (Sheldrick, 1990)'
_diffrn_ambient_temperature 173(2)
_diffrn_measured_fraction_theta_full 0.990
_diffrn_measured_fraction_theta_max 0.990
_diffrn_measurement_device_type 'Saturn724+ CCD'
_diffrn_measurement_method '\w scans at fixed \c = 45\%'
_diffrn_radiation_monochromator graphite
_diffrn_radiation_source 'fine-focus sealed tube'
_diffrn_radiation_type MoK\a
_diffrn_radiation_wavelength 0.71073
_diffrn_reflns_av_R_equivalents 0.0376
_diffrn_reflns_av_sigmaI/netI 0.0308
_diffrn_reflns_limit_h_max 16
_diffrn_reflns_limit_h_min -16
_diffrn_reflns_limit_k_max 11
_diffrn_reflns_limit_k_min -16
_diffrn_reflns_limit_l_max 15
_diffrn_reflns_limit_l_min -15
_diffrn_reflns_number 7748
_diffrn_reflns_theta_full 27.51
_diffrn_reflns_theta_max 27.51
_diffrn_reflns_theta_min 3.40
_exptl_absorpt_coefficient_mu 5.420
_exptl_absorpt_correction_T_max 0.7369
_exptl_absorpt_correction_T_min 0.6132
_exptl_absorpt_correction_type multi-scan
_exptl_absorpt_process_details 'CrystalClear (Rigaku Inc., 2008)'
_exptl_crystal_colour Colorless
_exptl_crystal_density_diffrn 2.055
_exptl_crystal_density_method 'not measured'
_exptl_crystal_description Prism
_exptl_crystal_F_000 1104
_exptl_crystal_size_max 0.10
_exptl_crystal_size_mid 0.10
_exptl_crystal_size_min 0.06
_refine_diff_density_max 0.736
_refine_diff_density_min -0.647
_refine_diff_density_rms 0.132
_refine_ls_abs_structure_details 'Flack H D (1983), Acta Cryst. A39, 876-881'
_refine_ls_abs_structure_Flack 0.42(4)
_refine_ls_extinction_method none
_refine_ls_goodness_of_fit_ref 1.100
_refine_ls_hydrogen_treatment constr
_refine_ls_matrix_type full
_refine_ls_number_parameters 93
_refine_ls_number_reflns 2185
_refine_ls_number_restraints 22
_refine_ls_restrained_S_all 1.095
_refine_ls_R_factor_all 0.0310
_refine_ls_R_factor_gt 0.0303
_refine_ls_shift/su_max 0.002
_refine_ls_shift/su_mean 0.000
_refine_ls_structure_factor_coef Fsqd
_refine_ls_weighting_details 'calc w=1/[\s^2^(Fo^2^)+(0.0485P)^2^+2.3399P] where P=(Fo^2^+2Fc^2^)/3'
_refine_ls_weighting_scheme calc
_refine_ls_wR_factor_gt 0.0817
_refine_ls_wR_factor_ref 0.0823
_reflns_number_gt 2145
_reflns_number_total 2185
_reflns_threshold_expression >2sigma(I)
_cod_data_source_file JSSC-2010-183-3010.cif
_cod_data_source_block Complex5
_cod_depositor_comments
;
The following automatic conversions were performed:

data item '_exptl_absorpt_correction_type' value 'Multi-scan' was
changed to 'multi-scan' in accordance with the built-in table derived
from the CIF Core dictionary named 'cif_core.dic' version 2.4.5 last
updated on 2014-11-21.

data item '_symmetry_cell_setting' value 'Tetragonal' was changed to
'tetragonal' in accordance with the built-in table derived from the
CIF Core dictionary named 'cif_core.dic' version 2.4.5 last updated
on 2014-11-21.

Automatic conversion script
Id: cif_fix_values 8369 2020-08-20 11:38:08Z andrius 
;
_cod_original_cell_volume 1923.1(5)
_cod_original_sg_symbol_H-M I-4
_cod_database_code 1563399

loop_
_symmetry_equiv_pos_as_xyz
'x, y, z'
'-x, -y, z'
'y, -x, -z'
'-y, x, -z'
'x+1/2, y+1/2, z+1/2'
'-x+1/2, -y+1/2, z+1/2'
'y+1/2, -x+1/2, -z+1/2'
'-y+1/2, x+1/2, -z+1/2'

loop_
_atom_site_label
_atom_site_type_symbol
_atom_site_fract_x
_atom_site_fract_y
_atom_site_fract_z
_atom_site_U_iso_or_equiv
_atom_site_adp_type
_atom_site_occupancy
_atom_site_symmetry_multiplicity
_atom_site_calc_flag
_atom_site_refinement_flags
_atom_site_disorder_assembly
_atom_site_disorder_group
Cu1 Cu 0.54648(5) 0.59911(5) 0.91996(6) 0.03258(17) Uani 1 1 d U . .
I1 I 0.65353(3) 0.42656(3) 0.86137(3) 0.03096(12) Uani 1 1 d U . .
N1 N 0.6289(4) 0.7233(4) 0.8504(4) 0.0329(10) Uani 1 1 d U . .
N2 N 0.7537(4) 0.8587(4) 0.8985(4) 0.0283(9) Uani 1 1 d U . .
N3 N 0.7582(3) 1.0177(4) 0.8087(4) 0.0281(9) Uani 1 1 d U . .
C1 C 0.5953(4) 0.7850(4) 0.7655(4) 0.0261(10) Uani 1 1 d U . .
C2 C 0.6355(4) 0.8848(4) 0.7449(5) 0.0296(11) Uani 1 1 d U . .
H2 H 0.6107 0.9267 0.6846 0.035 Uiso 1 1 calc R . .
C3 C 0.7148(4) 0.9210(4) 0.8179(4) 0.0250(10) Uani 1 1 d U . .
C4 C 0.7079(4) 0.7621(5) 0.9089(6) 0.0347(13) Uani 1 1 d U . .
H4 H 0.7362 0.7172 0.9649 0.042 Uiso 1 1 calc R . .
C5 C 0.8515(4) 1.0496(5) 0.8740(5) 0.0339(12) Uani 1 1 d U . .
H5A H 0.8844 0.9870 0.9070 0.051 Uiso 1 1 calc R . .
H5B H 0.8298 1.0981 0.9335 0.051 Uiso 1 1 calc R . .
H5C H 0.9022 1.0851 0.8249 0.051 Uiso 1 1 calc R . .

loop_
_atom_site_aniso_label
_atom_site_aniso_U_11
_atom_site_aniso_U_22
_atom_site_aniso_U_33
_atom_site_aniso_U_23
_atom_site_aniso_U_13
_atom_site_aniso_U_12
Cu1 0.0319(4) 0.0267(3) 0.0392(4) 0.0056(3) -0.0001(3) -0.0031(3)
I1 0.02754(19) 0.03065(19) 0.03470(18) -0.00156(15) 0.00114(14) 0.00266(13)
N1 0.030(2) 0.028(2) 0.040(3) 0.010(2) -0.001(2) -0.0043(17)
N2 0.025(2) 0.034(2) 0.026(2) 0.0080(18) -0.0024(16) -0.0012(17)
N3 0.025(2) 0.026(2) 0.033(2) -0.0009(18) 0.0001(19) 0.0004(17)
C1 0.020(2) 0.025(2) 0.033(2) 0.003(2) 0.0034(19) 0.0004(18)
C2 0.034(3) 0.027(2) 0.028(3) 0.003(2) -0.004(2) -0.006(2)
C3 0.020(2) 0.023(2) 0.032(2) 0.0029(19) 0.0012(19) 0.0012(18)
C4 0.025(3) 0.037(3) 0.042(3) 0.024(3) -0.001(2) 0.003(2)
C5 0.023(2) 0.036(3) 0.042(3) 0.009(3) -0.010(3) -0.007(2)

loop_
_atom_type_symbol
_atom_type_description
_atom_type_scat_dispersion_real
_atom_type_scat_dispersion_imag
_atom_type_scat_source
C C 0.0033 0.0016 'International Tables Vol C Tables 4.2.6.8 and 6.1.1.4'
H H 0.0000 0.0000 'International Tables Vol C Tables 4.2.6.8 and 6.1.1.4'
N N 0.0061 0.0033 'International Tables Vol C Tables 4.2.6.8 and 6.1.1.4'
Cu Cu 0.3201 1.2651 'International Tables Vol C Tables 4.2.6.8 and 6.1.1.4'
I I -0.4742 1.8119 'International Tables Vol C Tables 4.2.6.8 and 6.1.1.4'

loop_
_geom_angle_atom_site_label_1
_geom_angle_atom_site_label_2
_geom_angle_atom_site_label_3
_geom_angle
_geom_angle_site_symmetry_1
_geom_angle_site_symmetry_3
N1 Cu1 I1 118.05(14) . 2_665
N1 Cu1 I1 105.15(14) . .
I1 Cu1 I1 108.42(3) 2_665 .
N1 Cu1 I1 97.58(15) . 4_657
I1 Cu1 I1 113.88(3) 2_665 4_657
I1 Cu1 I1 113.32(3) . 4_657
N1 Cu1 Cu1 132.22(14) . 3_567
I1 Cu1 Cu1 109.59(2) 2_665 3_567
I1 Cu1 Cu1 60.61(2) . 3_567
I1 Cu1 Cu1 57.89(3) 4_657 3_567
N1 Cu1 Cu1 143.88(15) . 4_657
I1 Cu1 Cu1 60.81(2) 2_665 4_657
I1 Cu1 Cu1 109.07(2) . 4_657
I1 Cu1 Cu1 58.31(3) 4_657 4_657
Cu1 Cu1 Cu1 60.74(3) 3_567 4_657
N1 Cu1 Cu1 154.80(15) . 2_665
I1 Cu1 Cu1 58.86(2) 2_665 2_665
I1 Cu1 Cu1 58.24(2) . 2_665
I1 Cu1 Cu1 106.361(16) 4_657 2_665
Cu1 Cu1 Cu1 59.632(16) 3_567 2_665
Cu1 Cu1 Cu1 59.632(16) 4_657 2_665
Cu1 I1 Cu1 62.90(3) 2_665 .
Cu1 I1 Cu1 61.29(2) 2_665 3_567
Cu1 I1 Cu1 61.08(2) . 3_567
C4 N1 C1 115.1(5) . .
C4 N1 Cu1 117.0(4) . .
C1 N1 Cu1 125.8(4) . .
C3 N2 C4 116.0(5) . .
C3 N3 C1 121.3(4) . 8_656
C3 N3 C5 122.2(5) . .
C1 N3 C5 116.5(4) 8_656 .
N1 C1 C2 123.1(5) . .
N1 C1 N3 117.5(4) . 7_466
C2 C1 N3 119.3(5) . 7_466
C1 C2 C3 116.7(5) . .
C1 C2 H2 121.7 . .
C3 C2 H2 121.7 . .
N2 C3 N3 116.4(5) . .
N2 C3 C2 121.1(5) . .
N3 C3 C2 122.4(5) . .
N1 C4 N2 127.7(5) . .
N1 C4 H4 116.2 . .
N2 C4 H4 116.2 . .
N3 C5 H5A 109.5 . .
N3 C5 H5B 109.5 . .
H5A C5 H5B 109.5 . .
N3 C5 H5C 109.5 . .
H5A C5 H5C 109.5 . .
H5B C5 H5C 109.5 . .

loop_
_geom_bond_atom_site_label_1
_geom_bond_atom_site_label_2
_geom_bond_distance
_geom_bond_site_symmetry_2
Cu1 N1 2.064(5) .
Cu1 I1 2.6493(8) 2_665
Cu1 I1 2.6667(9) .
Cu1 I1 2.7306(9) 4_657
Cu1 Cu1 2.7432(12) 3_567
Cu1 Cu1 2.7432(12) 4_657
Cu1 Cu1 2.7737(14) 2_665
I1 Cu1 2.6493(8) 2_665
I1 Cu1 2.7306(9) 3_567
N1 C4 1.316(8) .
N1 C1 1.351(7) .
N2 C3 1.341(6) .
N2 C4 1.361(8) .
N3 C3 1.347(7) .
N3 C1 1.434(7) 8_656
N3 C5 1.474(7) .
C1 C2 1.385(7) .
C1 N3 1.434(7) 7_466
C2 C3 1.410(7) .
C2 H2 0.9500 .
C4 H4 0.9500 .
C5 H5A 0.9800 .
C5 H5B 0.9800 .
C5 H5C 0.9800 .

loop_
_geom_torsion_atom_site_label_1
_geom_torsion_atom_site_label_2
_geom_torsion_atom_site_label_3
_geom_torsion_atom_site_label_4
_geom_torsion
_geom_torsion_site_symmetry_1
_geom_torsion_site_symmetry_2
_geom_torsion_site_symmetry_3
_geom_torsion_site_symmetry_4
N1 Cu1 I1 Cu1 -159.22(15) . . . 2_665
I1 Cu1 I1 Cu1 -32.08(3) 2_665 . . 2_665
I1 Cu1 I1 Cu1 95.39(2) 4_657 . . 2_665
Cu1 Cu1 I1 Cu1 70.504(18) 3_567 . . 2_665
Cu1 Cu1 I1 Cu1 32.53(4) 4_657 . . 2_665
N1 Cu1 I1 Cu1 130.28(15) . . . 3_567
I1 Cu1 I1 Cu1 -102.59(3) 2_665 . . 3_567
I1 Cu1 I1 Cu1 24.88(3) 4_657 . . 3_567
Cu1 Cu1 I1 Cu1 -37.97(3) 4_657 . . 3_567
Cu1 Cu1 I1 Cu1 -70.504(18) 2_665 . . 3_567
I1 Cu1 N1 C4 152.9(4) 2_665 . . .
I1 Cu1 N1 C4 -86.1(5) . . . .
I1 Cu1 N1 C4 30.7(5) 4_657 . . .
Cu1 Cu1 N1 C4 -22.2(6) 3_567 . . .
Cu1 Cu1 N1 C4 74.9(5) 4_657 . . .
Cu1 Cu1 N1 C4 -131.2(4) 2_665 . . .
I1 Cu1 N1 C1 -9.8(5) 2_665 . . .
I1 Cu1 N1 C1 111.2(5) . . . .
I1 Cu1 N1 C1 -132.1(5) 4_657 . . .
Cu1 Cu1 N1 C1 175.0(4) 3_567 . . .
Cu1 Cu1 N1 C1 -87.9(5) 4_657 . . .
Cu1 Cu1 N1 C1 66.1(6) 2_665 . . .
C4 N1 C1 C2 -4.1(8) . . . .
Cu1 N1 C1 C2 158.9(4) . . . .
C4 N1 C1 N3 173.2(5) . . . 7_466
Cu1 N1 C1 N3 -23.8(7) . . . 7_466
N1 C1 C2 C3 -0.1(8) . . . .
N3 C1 C2 C3 -177.3(5) 7_466 . . .
C4 N2 C3 N3 178.6(5) . . . .
C4 N2 C3 C2 -3.6(8) . . . .
C1 N3 C3 N2 -172.7(4) 8_656 . . .
C5 N3 C3 N2 7.0(7) . . . .
C1 N3 C3 C2 9.6(8) 8_656 . . .
C5 N3 C3 C2 -170.8(5) . . . .
C1 C2 C3 N2 4.2(8) . . . .
C1 C2 C3 N3 -178.2(5) . . . .
C1 N1 C4 N2 5.0(10) . . . .
Cu1 N1 C4 N2 -159.6(5) . . . .
C3 N2 C4 N1 -1.2(9) . . . .

loop_
_platon_squeeze_void_nr
_platon_squeeze_void_average_x
_platon_squeeze_void_average_y
_platon_squeeze_void_average_z
_platon_squeeze_void_volume
_platon_squeeze_void_count_electrons
_platon_squeeze_void_content
1 0.000 0.500 -0.250 293 156 ' '
2 0.500 1.000 0.250 293 156 ' '
